data_2227871
loop_
_publ_author_name
'Karpoormath, Rajshekhar'
'Govender, Thavendran'
'Govender, Patrick'
'Kruger, Hendrik G.'
'Maguire, Glenn E. M.'

_publ_section_title
;
 <i>tert</i>-Butyl
 <i>N</i>-[(11-<i>exo</i>-benzyloxycarbonyl-8-oxopentacyclo[5.4.0.0^2,6^.0^3,10^.0^5,9^]undecane-11-<i>endo</i>-yloxy)carbonylmethyl]carbamate
;
_journal_coeditor_code OM2360
_journal_issue 10
_journal_name_full 'Acta Crystallographica Section E'
_journal_page_first o2607
_journal_page_last o2608
_journal_paper_doi 10.1107/S1600536810036627
_journal_volume 66
_journal_year 2010
_chemical_formula_iupac 'C26 H29 N O7'
_chemical_formula_moiety 'C26 H29 N O7'
_chemical_formula_sum 'C26 H29 N O7'
_chemical_formula_weight 467.50
_chemical_name_systematic
;
<i>tert</i>-Butyl <i>N</i>-[(11-<i>exo</i>-benzyloxycarbonyl-8-
oxopentacyclo[5.4.0.0^2,6^.0^3,10^.0^5,9^]undecane-11-<i>endo</i>-
yloxy)carbonylmethyl]carbamate
;
_space_group_IT_number 9
_symmetry_cell_setting monoclinic
_symmetry_space_group_name_Hall 'C -2yc'
_symmetry_space_group_name_H-M 'C 1 c 1'
_atom_sites_solution_hydrogens geom
_atom_sites_solution_primary direct
_atom_sites_solution_secondary difmap
_audit_creation_method SHELXL-97
_cell_angle_alpha 90.00
_cell_angle_beta 107.6790(10)
_cell_angle_gamma 90.00
_cell_formula_units_Z 4
_cell_length_a 9.7260(2)
_cell_length_b 27.5398(7)
_cell_length_c 9.3500(2)
_cell_measurement_reflns_used 8919
_cell_measurement_temperature 173(2)
_cell_measurement_theta_max 68.13
_cell_measurement_theta_min 5.92
_cell_volume 2386.14(9)
_computing_cell_refinement 'SAINT (Bruker, 2006)'
_computing_data_collection 'APEX2 (Bruker, 2006)'
_computing_data_reduction 'SAINT (Bruker, 2006)'
_computing_molecular_graphics 'X-SEED (Barbour, 2001)'
_computing_publication_material 'SHELXL97 (Sheldrick, 2008)'
_computing_structure_refinement 'SHELXL97 (Sheldrick, 2008)'
_computing_structure_solution 'SHELXS97 (Sheldrick, 2008)'
_diffrn_ambient_temperature 173(2)
_diffrn_measured_fraction_theta_full 0.980
_diffrn_measured_fraction_theta_max 0.980
_diffrn_measurement_device_type 'Bruker Kappa DUO APEXII'
_diffrn_measurement_method '0.5\% \f scans and \w scans'
_diffrn_radiation_monochromator graphite
_diffrn_radiation_source 'fine-focus sealed tube'
_diffrn_radiation_type CuK\a
_diffrn_radiation_wavelength 1.54178
_diffrn_reflns_av_R_equivalents 0.0237
_diffrn_reflns_av_sigmaI/netI 0.0253
_diffrn_reflns_limit_h_max 11
_diffrn_reflns_limit_h_min -11
_diffrn_reflns_limit_k_max 32
_diffrn_reflns_limit_k_min -30
_diffrn_reflns_limit_l_max 10
_diffrn_reflns_limit_l_min -11
_diffrn_reflns_number 8919
_diffrn_reflns_theta_full 68.13
_diffrn_reflns_theta_max 68.13
_diffrn_reflns_theta_min 5.92
_exptl_absorpt_coefficient_mu 0.781
_exptl_absorpt_correction_T_max 0.7530
_exptl_absorpt_correction_T_min 0.6943
_exptl_absorpt_correction_type multi-scan
_exptl_absorpt_process_details '(SADABS; Bruker, 2006)'
_exptl_crystal_colour colourless
_exptl_crystal_density_diffrn 1.301
_exptl_crystal_density_method 'not measured'
_exptl_crystal_description block
_exptl_crystal_F_000 992
_exptl_crystal_size_max 0.24
_exptl_crystal_size_mid 0.22
_exptl_crystal_size_min 0.19
_refine_diff_density_max 0.207
_refine_diff_density_min -0.178
_refine_ls_abs_structure_details 'Flack (1983), 1760 Friedel pairs'
_refine_ls_abs_structure_Flack 0.00(18)
_refine_ls_extinction_method none
_refine_ls_goodness_of_fit_ref 1.072
_refine_ls_hydrogen_treatment mixed
_refine_ls_matrix_type full
_refine_ls_number_parameters 311
_refine_ls_number_reflns 3948
_refine_ls_number_restraints 3
_refine_ls_restrained_S_all 1.072
_refine_ls_R_factor_all 0.0399
_refine_ls_R_factor_gt 0.0383
_refine_ls_shift/su_max 0.001
_refine_ls_shift/su_mean 0.000
_refine_ls_structure_factor_coef Fsqd
_refine_ls_weighting_details 'calc w=1/[\s^2^(Fo^2^)+(0.0509P)^2^+1.0452P] where P=(Fo^2^+2Fc^2^)/3'
_refine_ls_weighting_scheme calc
_refine_ls_wR_factor_gt 0.0983
_refine_ls_wR_factor_ref 0.0999
_reflns_number_gt 3802
_reflns_number_total 3948
_reflns_threshold_expression I>2sigma(I)
_cod_data_source_file om2360.cif
_cod_data_source_block I
_cod_original_sg_symbol_H-M 'C c'
_cod_database_code 2227871
_cod_database_fobs_code 2227871

loop_
_symmetry_equiv_pos_as_xyz
'x, y, z'
'x, -y, z+1/2'
'x+1/2, y+1/2, z'
'x+1/2, -y+1/2, z+1/2'

loop_
_atom_site_type_symbol
_atom_site_label
_atom_site_fract_x
_atom_site_fract_y
_atom_site_fract_z
_atom_site_U_iso_or_equiv
_atom_site_adp_type
_atom_site_calc_flag
_atom_site_refinement_flags
_atom_site_occupancy
_atom_site_disorder_assembly
_atom_site_disorder_group
O O1 0.65693(19) 1.00052(6) 0.9771(2) 0.0521(4) Uani d . 1 . .
O O2 0.76432(15) 0.90113(5) 0.91549(15) 0.0358(3) Uani d . 1 . .
O O3 0.7061(2) 0.87716(7) 0.67501(18) 0.0564(5) Uani d . 1 . .
O O4 1.1178(2) 0.90102(8) 0.6733(2) 0.0619(5) Uani d . 1 . .
O O5 1.00520(16) 0.93227(6) 0.44177(16) 0.0452(4) Uani d . 1 . .
O O6 0.5895(2) 0.78765(6) 0.8670(3) 0.0661(5) Uani d . 1 . .
O O7 0.8234(2) 0.80702(6) 0.9488(3) 0.0642(5) Uani d . 1 . .
N N1 0.9078(2) 0.94186(8) 0.6227(2) 0.0454(4) Uani d D 1 . .
H H1N 0.836(2) 0.9596(8) 0.549(2) 0.049(7) Uiso d D 1 . .
C C1 0.4838(3) 0.88257(10) 1.2375(3) 0.0584(6) Uani d . 1 . .
H H1A 0.5564 0.8807 1.3379 0.070 Uiso calc R 1 . .
H H1B 0.3871 0.8739 1.2442 0.070 Uiso calc R 1 . .
C C2 0.4852(3) 0.93103(9) 1.1615(3) 0.0504(6) Uani d . 1 . .
H H2 0.4599 0.9597 1.2140 0.060 Uiso calc R 1 . .
C C3 0.6376(3) 0.93282(8) 1.1385(2) 0.0423(5) Uani d . 1 . .
H H3 0.7140 0.9474 1.2248 0.051 Uiso calc R 1 . .
C C4 0.6031(2) 0.96254(8) 0.9971(2) 0.0411(5) Uani d . 1 . .
C C5 0.4713(3) 0.93899(8) 0.8917(3) 0.0464(5) Uani d . 1 . .
H H5 0.4163 0.9584 0.8021 0.056 Uiso calc R 1 . .
C C6 0.3875(3) 0.92269(9) 1.0015(3) 0.0507(6) Uani d . 1 . .
H H6 0.2846 0.9332 0.9777 0.061 Uiso calc R 1 . .
C C7 0.5258(3) 0.85303(8) 1.1207(3) 0.0503(6) Uani d . 1 . .
H H7 0.5335 0.8173 1.1397 0.060 Uiso calc R 1 . .
C C8 0.6645(2) 0.87760(8) 1.1087(2) 0.0385(4) Uani d . 1 . .
H H8 0.7545 0.8642 1.1809 0.046 Uiso calc R 1 . .
C C9 0.6564(2) 0.86978(7) 0.9442(2) 0.0375(4) Uani d . 1 . .
C C10 0.5005(3) 0.88424(8) 0.8639(3) 0.0445(5) Uani d . 1 . .
H H10 0.4605 0.8727 0.7579 0.053 Uiso calc R 1 . .
C C11 0.4164(3) 0.86818(9) 0.9720(3) 0.0503(6) Uani d . 1 . .
H H11 0.3305 0.8468 0.9305 0.060 Uiso calc R 1 . .
C C12 0.7770(2) 0.90133(7) 0.7760(2) 0.0377(4) Uani d . 1 . .
C C13 0.8940(3) 0.93654(8) 0.7718(2) 0.0422(5) Uani d . 1 . .
H H13A 0.8725 0.9686 0.8077 0.051 Uiso calc R 1 . .
H H13B 0.9870 0.9252 0.8409 0.051 Uiso calc R 1 . .
C C14 1.0199(2) 0.92285(8) 0.5870(2) 0.0394(5) Uani d . 1 . .
C C15 1.1196(2) 0.91702(8) 0.3776(2) 0.0402(5) Uani d . 1 . .
C C16 1.2606(3) 0.94073(13) 0.4606(3) 0.0650(8) Uani d . 1 . .
H H16A 1.2484 0.9761 0.4575 0.097 Uiso calc R 1 . .
H H16B 1.3340 0.9318 0.4131 0.097 Uiso calc R 1 . .
H H16C 1.2911 0.9297 0.5652 0.097 Uiso calc R 1 . .
C C17 1.0661(3) 0.93591(14) 0.2193(3) 0.0681(8) Uani d . 1 . .
H H17A 1.0606 0.9714 0.2210 0.102 Uiso calc R 1 . .
H H17B 0.9701 0.9225 0.1694 0.102 Uiso calc R 1 . .
H H17C 1.1328 0.9260 0.1644 0.102 Uiso calc R 1 . .
C C18 1.1285(4) 0.86241(11) 0.3777(4) 0.0756(9) Uani d . 1 . .
H H18A 1.0340 0.8489 0.3228 0.113 Uiso calc R 1 . .
H H18B 1.1574 0.8505 0.4814 0.113 Uiso calc R 1 . .
H H18C 1.2000 0.8523 0.3290 0.113 Uiso calc R 1 . .
C C19 0.6842(3) 0.81669(8) 0.9137(3) 0.0483(5) Uani d . 1 . .
C C20 0.8571(4) 0.75648(10) 0.9237(6) 0.1008(15) Uani d . 1 . .
H H20A 0.7839 0.7436 0.8334 0.121 Uiso calc R 1 . .
H H20B 0.8553 0.7364 1.0109 0.121 Uiso calc R 1 . .
C C21 1.0032(3) 0.75425(8) 0.9029(3) 0.0489(6) Uani d . 1 . .
C C22 1.0989(4) 0.71945(11) 0.9751(3) 0.0657(8) Uani d . 1 . .
H H22 1.0766 0.6993 1.0474 0.079 Uiso calc R 1 . .
C C23 1.2270(3) 0.71335(13) 0.9445(4) 0.0726(8) Uani d . 1 . .
H H23 1.2910 0.6882 0.9931 0.087 Uiso calc R 1 . .
C C24 1.2633(3) 0.74254(11) 0.8465(5) 0.0752(9) Uani d . 1 . .
H H24 1.3543 0.7389 0.8298 0.090 Uiso calc R 1 . .
C C25 1.1698(4) 0.77737(10) 0.7713(3) 0.0625(7) Uani d . 1 . .
H H25 1.1948 0.7976 0.7008 0.075 Uiso calc R 1 . .
C C26 1.0372(3) 0.78318(9) 0.7980(3) 0.0537(6) Uani d . 1 . .
H H26 0.9707 0.8069 0.7442 0.064 Uiso calc R 1 . .

loop_
_atom_site_aniso_label
_atom_site_aniso_U_11
_atom_site_aniso_U_22
_atom_site_aniso_U_33
_atom_site_aniso_U_12
_atom_site_aniso_U_13
_atom_site_aniso_U_23
O1 0.0568(10) 0.0371(8) 0.0610(10) -0.0109(7) 0.0157(8) -0.0025(7)
O2 0.0419(8) 0.0373(7) 0.0348(7) -0.0062(6) 0.0216(6) -0.0046(6)
O3 0.0766(12) 0.0561(10) 0.0430(9) -0.0195(9) 0.0279(8) -0.0168(7)
O4 0.0599(11) 0.0840(13) 0.0476(9) 0.0323(9) 0.0251(8) 0.0226(9)
O5 0.0425(8) 0.0613(10) 0.0387(8) 0.0141(7) 0.0227(7) 0.0115(7)
O6 0.0722(12) 0.0430(10) 0.1014(15) -0.0175(9) 0.0537(12) -0.0225(9)
O7 0.0624(11) 0.0325(8) 0.1147(15) 0.0020(8) 0.0524(11) 0.0000(9)
N1 0.0460(11) 0.0583(11) 0.0396(10) 0.0134(9) 0.0244(9) 0.0137(8)
C1 0.0604(16) 0.0588(14) 0.0715(16) 0.0052(12) 0.0429(14) 0.0033(13)
C2 0.0528(14) 0.0471(13) 0.0614(15) -0.0017(10) 0.0326(12) -0.0095(11)
C3 0.0477(12) 0.0437(12) 0.0398(11) -0.0039(9) 0.0200(9) -0.0083(9)
C4 0.0410(11) 0.0354(11) 0.0498(12) -0.0035(8) 0.0182(10) -0.0077(9)
C5 0.0442(12) 0.0386(11) 0.0528(13) -0.0024(9) 0.0095(10) -0.0039(10)
C6 0.0374(12) 0.0401(12) 0.0777(17) 0.0016(9) 0.0219(11) -0.0018(11)
C7 0.0553(14) 0.0384(11) 0.0744(16) 0.0039(10) 0.0455(13) 0.0086(10)
C8 0.0437(11) 0.0375(11) 0.0416(11) 0.0001(9) 0.0239(9) 0.0002(8)
C9 0.0419(11) 0.0343(10) 0.0436(11) -0.0072(8) 0.0239(9) -0.0063(8)
C10 0.0442(12) 0.0392(12) 0.0503(12) -0.0066(9) 0.0148(9) -0.0098(9)
C11 0.0432(12) 0.0412(12) 0.0724(15) -0.0093(9) 0.0267(11) -0.0121(11)
C12 0.0482(12) 0.0341(10) 0.0356(10) 0.0030(9) 0.0201(9) -0.0043(8)
C13 0.0501(12) 0.0475(12) 0.0369(11) -0.0020(9) 0.0248(10) -0.0016(9)
C14 0.0435(11) 0.0412(11) 0.0381(11) 0.0039(9) 0.0193(9) 0.0060(9)
C15 0.0399(11) 0.0477(12) 0.0395(11) 0.0057(9) 0.0219(9) 0.0026(9)
C16 0.0528(15) 0.090(2) 0.0597(16) -0.0151(14) 0.0291(13) -0.0203(14)
C17 0.0548(16) 0.113(3) 0.0451(13) 0.0158(15) 0.0281(12) 0.0128(14)
C18 0.103(2) 0.0515(15) 0.101(2) 0.0018(15) 0.074(2) -0.0042(15)
C19 0.0599(14) 0.0373(12) 0.0645(14) -0.0069(10) 0.0441(12) -0.0068(10)
C20 0.105(3) 0.0329(14) 0.207(5) 0.0056(14) 0.112(3) 0.0042(19)
C21 0.0586(14) 0.0324(10) 0.0659(15) 0.0048(10) 0.0341(12) 0.0034(10)
C22 0.090(2) 0.0604(16) 0.0514(14) 0.0184(15) 0.0279(14) 0.0185(12)
C23 0.0599(17) 0.073(2) 0.077(2) 0.0147(14) 0.0076(15) 0.0090(15)
C24 0.0459(13) 0.0561(17) 0.128(3) -0.0112(13) 0.0331(16) -0.0265(18)
C25 0.089(2) 0.0453(13) 0.0697(17) -0.0167(13) 0.0478(16) -0.0030(12)
C26 0.0608(15) 0.0406(12) 0.0575(14) 0.0066(10) 0.0144(12) 0.0122(10)

loop_
_atom_type_symbol
_atom_type_description
_atom_type_scat_dispersion_real
_atom_type_scat_dispersion_imag
_atom_type_scat_source
C C 0.0181 0.0091 'International Tables Vol C Tables 4.2.6.8 and 6.1.1.4'
H H 0.0000 0.0000 'International Tables Vol C Tables 4.2.6.8 and 6.1.1.4'
N N 0.0311 0.0180 'International Tables Vol C Tables 4.2.6.8 and 6.1.1.4'
O O 0.0492 0.0322 'International Tables Vol C Tables 4.2.6.8 and 6.1.1.4'

loop_
_geom_angle_atom_site_label_1
_geom_angle_atom_site_label_2
_geom_angle_atom_site_label_3
_geom_angle_site_symmetry_1
_geom_angle_site_symmetry_3
_geom_angle
_geom_angle_publ_flag
C12 O2 C9 . . 117.85(16) ?
C14 O5 C15 . . 119.49(17) ?
C19 O7 C20 . . 114.5(2) ?
C14 N1 C13 . . 121.39(19) ?
C14 N1 H1N . . 119.6(17) ?
C13 N1 H1N . . 119.0(17) ?
C7 C1 C2 . . 95.3(2) ?
C7 C1 H1A . . 112.7 ?
C2 C1 H1A . . 112.7 ?
C7 C1 H1B . . 112.7 ?
C2 C1 H1B . . 112.7 ?
H1A C1 H1B . . 110.2 ?
C1 C2 C6 . . 103.6(2) ?
C1 C2 C3 . . 103.7(2) ?
C6 C2 C3 . . 101.79(18) ?
C1 C2 H2 . . 115.3 ?
C6 C2 H2 . . 115.3 ?
C3 C2 H2 . . 115.3 ?
C4 C3 C2 . . 99.81(19) ?
C4 C3 C8 . . 111.90(17) ?
C2 C3 C8 . . 102.04(17) ?
C4 C3 H3 . . 113.9 ?
C2 C3 H3 . . 113.9 ?
C8 C3 H3 . . 113.9 ?
O1 C4 C3 . . 128.0(2) ?
O1 C4 C5 . . 126.4(2) ?
C3 C4 C5 . . 105.04(19) ?
C4 C5 C6 . . 101.77(19) ?
C4 C5 C10 . . 111.17(19) ?
C6 C5 C10 . . 89.40(18) ?
C4 C5 H5 . . 116.8 ?
C6 C5 H5 . . 116.8 ?
C10 C5 H5 . . 116.8 ?
C2 C6 C5 . . 107.93(19) ?
C2 C6 C11 . . 103.0(2) ?
C5 C6 C11 . . 90.14(18) ?
C2 C6 H6 . . 117.3 ?
C5 C6 H6 . . 117.3 ?
C11 C6 H6 . . 117.3 ?
C1 C7 C11 . . 104.1(2) ?
C1 C7 C8 . . 104.5(2) ?
C11 C7 C8 . . 101.31(18) ?
C1 C7 H7 . . 115.1 ?
C11 C7 H7 . . 115.1 ?
C8 C7 H7 . . 115.1 ?
C9 C8 C7 . . 103.44(18) ?
C9 C8 C3 . . 110.57(17) ?
C7 C8 C3 . . 102.31(17) ?
C9 C8 H8 . . 113.2 ?
C7 C8 H8 . . 113.2 ?
C3 C8 H8 . . 113.2 ?
O2 C9 C10 . . 114.94(17) ?
O2 C9 C19 . . 110.94(17) ?
C10 C9 C19 . . 111.30(18) ?
O2 C9 C8 . . 106.48(16) ?
C10 C9 C8 . . 101.39(17) ?
C19 C9 C8 . . 111.31(18) ?
C9 C10 C11 . . 104.35(19) ?
C9 C10 C5 . . 111.82(18) ?
C11 C10 C5 . . 90.48(18) ?
C9 C10 H10 . . 115.7 ?
C11 C10 H10 . . 115.7 ?
C5 C10 H10 . . 115.7 ?
C7 C11 C10 . . 108.19(19) ?
C7 C11 C6 . . 102.3(2) ?
C10 C11 C6 . . 89.98(18) ?
C7 C11 H11 . . 117.4 ?
C10 C11 H11 . . 117.4 ?
C6 C11 H11 . . 117.4 ?
O3 C12 O2 . . 124.4(2) ?
O3 C12 C13 . . 126.89(19) ?
O2 C12 C13 . . 108.69(17) ?
N1 C13 C12 . . 112.50(19) ?
N1 C13 H13A . . 109.1 ?
C12 C13 H13A . . 109.1 ?
N1 C13 H13B . . 109.1 ?
C12 C13 H13B . . 109.1 ?
H13A C13 H13B . . 107.8 ?
O4 C14 N1 . . 124.4(2) ?
O4 C14 O5 . . 126.3(2) ?
N1 C14 O5 . . 109.31(19) ?
O5 C15 C16 . . 110.40(19) ?
O5 C15 C17 . . 102.88(18) ?
C16 C15 C17 . . 110.2(2) ?
O5 C15 C18 . . 109.52(19) ?
C16 C15 C18 . . 113.0(2) ?
C17 C15 C18 . . 110.4(2) ?
C15 C16 H16A . . 109.5 ?
C15 C16 H16B . . 109.5 ?
H16A C16 H16B . . 109.5 ?
C15 C16 H16C . . 109.5 ?
H16A C16 H16C . . 109.5 ?
H16B C16 H16C . . 109.5 ?
C15 C17 H17A . . 109.5 ?
C15 C17 H17B . . 109.5 ?
H17A C17 H17B . . 109.5 ?
C15 C17 H17C . . 109.5 ?
H17A C17 H17C . . 109.5 ?
H17B C17 H17C . . 109.5 ?
C15 C18 H18A . . 109.5 ?
C15 C18 H18B . . 109.5 ?
H18A C18 H18B . . 109.5 ?
C15 C18 H18C . . 109.5 ?
H18A C18 H18C . . 109.5 ?
H18B C18 H18C . . 109.5 ?
O6 C19 O7 . . 125.0(2) ?
O6 C19 C9 . . 123.1(2) ?
O7 C19 C9 . . 111.9(2) ?
O7 C20 C21 . . 109.1(2) ?
O7 C20 H20A . . 109.9 ?
C21 C20 H20A . . 109.9 ?
O7 C20 H20B . . 109.9 ?
C21 C20 H20B . . 109.9 ?
H20A C20 H20B . . 108.3 ?
C22 C21 C26 . . 118.9(3) ?
C22 C21 C20 . . 119.8(3) ?
C26 C21 C20 . . 120.8(3) ?
C21 C22 C23 . . 120.6(3) ?
C21 C22 H22 . . 119.7 ?
C23 C22 H22 . . 119.7 ?
C24 C23 C22 . . 120.8(3) ?
C24 C23 H23 . . 119.6 ?
C22 C23 H23 . . 119.6 ?
C23 C24 C25 . . 120.1(3) ?
C23 C24 H24 . . 119.9 ?
C25 C24 H24 . . 119.9 ?
C24 C25 C26 . . 119.8(3) ?
C24 C25 H25 . . 120.1 ?
C26 C25 H25 . . 120.1 ?
C21 C26 C25 . . 119.7(2) ?
C21 C26 H26 . . 120.2 ?
C25 C26 H26 . . 120.2 ?

loop_
_geom_bond_atom_site_label_1
_geom_bond_atom_site_label_2
_geom_bond_site_symmetry_2
_geom_bond_distance
_geom_bond_publ_flag
O1 C4 . 1.210(3) ?
O2 C12 . 1.347(2) ?
O2 C9 . 1.445(2) ?
O3 C12 . 1.189(3) ?
O4 C14 . 1.205(3) ?
O5 C14 . 1.347(3) ?
O5 C15 . 1.476(2) ?
O6 C19 . 1.198(3) ?
O7 C19 . 1.320(3) ?
O7 C20 . 1.465(3) ?
N1 C14 . 1.340(3) ?
N1 C13 . 1.448(3) ?
N1 H1N . 0.955(10) ?
C1 C7 . 1.514(4) ?
C1 C2 . 1.514(4) ?
C1 H1A . 0.9900 ?
C1 H1B . 0.9900 ?
C2 C6 . 1.526(4) ?
C2 C3 . 1.562(3) ?
C2 H2 . 1.0000 ?
C3 C4 . 1.504(3) ?
C3 C8 . 1.582(3) ?
C3 H3 . 1.0000 ?
C4 C5 . 1.506(3) ?
C5 C6 . 1.559(4) ?
C5 C10 . 1.570(3) ?
C5 H5 . 1.0000 ?
C6 C11 . 1.567(3) ?
C6 H6 . 1.0000 ?
C7 C11 . 1.530(4) ?
C7 C8 . 1.544(3) ?
C7 H7 . 1.0000 ?
C8 C9 . 1.531(3) ?
C8 H8 . 1.0000 ?
C9 C10 . 1.527(3) ?
C9 C19 . 1.529(3) ?
C10 C11 . 1.546(3) ?
C10 H10 . 1.0000 ?
C11 H11 . 1.0000 ?
C12 C13 . 1.505(3) ?
C13 H13A . 0.9900 ?
C13 H13B . 0.9900 ?
C15 C16 . 1.504(4) ?
C15 C17 . 1.505(3) ?
C15 C18 . 1.506(4) ?
C16 H16A . 0.9800 ?
C16 H16B . 0.9800 ?
C16 H16C . 0.9800 ?
C17 H17A . 0.9800 ?
C17 H17B . 0.9800 ?
C17 H17C . 0.9800 ?
C18 H18A . 0.9800 ?
C18 H18B . 0.9800 ?
C18 H18C . 0.9800 ?
C20 C21 . 1.494(4) ?
C20 H20A . 0.9900 ?
C20 H20B . 0.9900 ?
C21 C22 . 1.364(4) ?
C21 C26 . 1.379(3) ?
C22 C23 . 1.371(5) ?
C22 H22 . 0.9500 ?
C23 C24 . 1.343(5) ?
C23 H23 . 0.9500 ?
C24 C25 . 1.361(5) ?
C24 H24 . 0.9500 ?
C25 C26 . 1.395(4) ?
C25 H25 . 0.9500 ?
C26 H26 . 0.9500 ?

loop_
_geom_hbond_atom_site_label_D
_geom_hbond_atom_site_label_H
_geom_hbond_atom_site_label_A
_geom_hbond_site_symmetry_A
_geom_hbond_distance_DH
_geom_hbond_distance_HA
_geom_hbond_distance_DA
_geom_hbond_angle_DHA
N1 H1N O1 2_574 0.955(10) 1.993(15) 2.882(2) 154(2)

loop_
_geom_torsion_atom_site_label_1
_geom_torsion_atom_site_label_2
_geom_torsion_atom_site_label_3
_geom_torsion_atom_site_label_4
_geom_torsion_site_symmetry_1
_geom_torsion_site_symmetry_2
_geom_torsion_site_symmetry_3
_geom_torsion_site_symmetry_4
_geom_torsion
_geom_torsion_publ_flag
C7 C1 C2 C6 . . . . 52.8(2) ?
C7 C1 C2 C3 . . . . -53.2(2) ?
C1 C2 C3 C4 . . . . 149.0(2) ?
C6 C2 C3 C4 . . . . 41.6(2) ?
C1 C2 C3 C8 . . . . 33.9(2) ?
C6 C2 C3 C8 . . . . -73.4(2) ?
C2 C3 C4 O1 . . . . 122.5(3) ?
C8 C3 C4 O1 . . . . -130.2(2) ?
C2 C3 C4 C5 . . . . -49.2(2) ?
C8 C3 C4 C5 . . . . 58.2(2) ?
O1 C4 C5 C6 . . . . -136.1(2) ?
C3 C4 C5 C6 . . . . 35.7(2) ?
O1 C4 C5 C10 . . . . 129.9(3) ?
C3 C4 C5 C10 . . . . -58.2(2) ?
C1 C2 C6 C5 . . . . -128.2(2) ?
C3 C2 C6 C5 . . . . -20.8(2) ?
C1 C2 C6 C11 . . . . -33.8(2) ?
C3 C2 C6 C11 . . . . 73.7(2) ?
C4 C5 C6 C2 . . . . -8.2(2) ?
C10 C5 C6 C2 . . . . 103.3(2) ?
C4 C5 C6 C11 . . . . -111.89(19) ?
C10 C5 C6 C11 . . . . -0.38(18) ?
C2 C1 C7 C11 . . . . -52.6(2) ?
C2 C1 C7 C8 . . . . 53.3(2) ?
C1 C7 C8 C9 . . . . -148.1(2) ?
C11 C7 C8 C9 . . . . -40.1(2) ?
C1 C7 C8 C3 . . . . -33.1(2) ?
C11 C7 C8 C3 . . . . 74.8(2) ?
C4 C3 C8 C9 . . . . 3.2(2) ?
C2 C3 C8 C9 . . . . 109.08(19) ?
C4 C3 C8 C7 . . . . -106.4(2) ?
C2 C3 C8 C7 . . . . -0.6(2) ?
C12 O2 C9 C10 . . . . -67.7(2) ?
C12 O2 C9 C19 . . . . 59.7(2) ?
C12 O2 C9 C8 . . . . -179.06(17) ?
C7 C8 C9 O2 . . . . 167.11(17) ?
C3 C8 C9 O2 . . . . 58.2(2) ?
C7 C8 C9 C10 . . . . 46.57(19) ?
C3 C8 C9 C10 . . . . -62.3(2) ?
C7 C8 C9 C19 . . . . -71.9(2) ?
C3 C8 C9 C19 . . . . 179.23(18) ?
O2 C9 C10 C11 . . . . -148.11(17) ?
C19 C9 C10 C11 . . . . 84.7(2) ?
C8 C9 C10 C11 . . . . -33.7(2) ?
O2 C9 C10 C5 . . . . -51.7(3) ?
C19 C9 C10 C5 . . . . -178.88(19) ?
C8 C9 C10 C5 . . . . 62.7(2) ?
C4 C5 C10 C9 . . . . -2.9(3) ?
C6 C5 C10 C9 . . . . -105.3(2) ?
C4 C5 C10 C11 . . . . 102.8(2) ?
C6 C5 C10 C11 . . . . 0.38(19) ?
C1 C7 C11 C10 . . . . 127.0(2) ?
C8 C7 C11 C10 . . . . 18.7(2) ?
C1 C7 C11 C6 . . . . 32.9(2) ?
C8 C7 C11 C6 . . . . -75.4(2) ?
C9 C10 C11 C7 . . . . 9.3(2) ?
C5 C10 C11 C7 . . . . -103.4(2) ?
C9 C10 C11 C6 . . . . 112.32(18) ?
C5 C10 C11 C6 . . . . -0.38(18) ?
C2 C6 C11 C7 . . . . 0.6(2) ?
C5 C6 C11 C7 . . . . 109.02(19) ?
C2 C6 C11 C10 . . . . -108.1(2) ?
C5 C6 C11 C10 . . . . 0.38(19) ?
C9 O2 C12 O3 . . . . -0.6(3) ?
C9 O2 C12 C13 . . . . 179.57(17) ?
C14 N1 C13 C12 . . . . -107.3(3) ?
O3 C12 C13 N1 . . . . 4.5(3) ?
O2 C12 C13 N1 . . . . -175.63(18) ?
C13 N1 C14 O4 . . . . -1.3(4) ?
C13 N1 C14 O5 . . . . 178.9(2) ?
C15 O5 C14 O4 . . . . -2.7(4) ?
C15 O5 C14 N1 . . . . 176.98(19) ?
C14 O5 C15 C16 . . . . -59.9(3) ?
C14 O5 C15 C17 . . . . -177.5(2) ?
C14 O5 C15 C18 . . . . 65.1(3) ?
C20 O7 C19 O6 . . . . 1.1(4) ?
C20 O7 C19 C9 . . . . 179.3(3) ?
O2 C9 C19 O6 . . . . -147.2(2) ?
C10 C9 C19 O6 . . . . -17.9(3) ?
C8 C9 C19 O6 . . . . 94.5(3) ?
O2 C9 C19 O7 . . . . 34.5(3) ?
C10 C9 C19 O7 . . . . 163.9(2) ?
C8 C9 C19 O7 . . . . -83.8(2) ?
C19 O7 C20 C21 . . . . 155.9(3) ?
O7 C20 C21 C22 . . . . 134.8(3) ?
O7 C20 C21 C26 . . . . -52.9(5) ?
C26 C21 C22 C23 . . . . 0.2(5) ?
C20 C21 C22 C23 . . . . 172.6(3) ?
C21 C22 C23 C24 . . . . 2.3(5) ?
C22 C23 C24 C25 . . . . -2.9(5) ?
C23 C24 C25 C26 . . . . 1.1(5) ?
C22 C21 C26 C25 . . . . -2.0(4) ?
C20 C21 C26 C25 . . . . -174.3(3) ?
C24 C25 C26 C21 . . . . 1.4(4) ?
